data_4517750
loop_
_publ_author_name
'Liu, Xin'
'Carr, Paul'
'Gardiner, Michael G.'
'Banwell, Martin G.'
'Elbanna, Ahmed H.'
'Khalil, Zeinab G.'
'Capon, Robert J.'

_publ_section_title
;
 Levoglucosenone and Its Pseudoenantiomer <i>iso</i>-Levoglucosenone as
 Scaffolds for Drug Discovery and Development.
;
_journal_issue 23
_journal_name_full 'ACS omega'
_journal_page_first 13926
_journal_page_last 13939
_journal_paper_doi 10.1021/acsomega.0c01331
_journal_volume 5
_journal_year 2020
_chemical_absolute_configuration rm
_chemical_formula_moiety 'C11 H8 N2 O5'
_chemical_formula_sum 'C11 H8 N2 O5'
_chemical_formula_weight 248.19
_space_group_crystal_system monoclinic
_space_group_IT_number 4
_space_group_name_Hall 'P 2yb'
_space_group_name_H-M_alt 'P 1 21 1'
_atom_sites_solution_hydrogens geom
_atom_sites_solution_primary dual
_audit_creation_date 2019-02-25
_audit_creation_method
;
Olex2 1.2
(compiled 2018.05.29 svn.r3508 for OlexSys, GUI svn.r5506)
;
_cell_angle_alpha 90
_cell_angle_beta 103.910(4)
_cell_angle_gamma 90
_cell_formula_units_Z 2
_cell_length_a 5.6724(2)
_cell_length_b 9.6556(3)
_cell_length_c 9.4591(4)
_cell_measurement_reflns_used 4687
_cell_measurement_temperature 150.00(10)
_cell_measurement_theta_max 28.4790
_cell_measurement_theta_min 3.8230
_cell_volume 502.89(3)
_computing_cell_refinement 'CrysAlisPro 1.171.39.46e (Rigaku OD, 2018)'
_computing_data_collection 'CrysAlisPro 1.171.39.46e (Rigaku OD, 2018)'
_computing_data_reduction 'CrysAlisPro 1.171.39.46e (Rigaku OD, 2018)'
_computing_molecular_graphics 'Olex2 (Dolomanov et al., 2009)'
_computing_publication_material 'Olex2 (Dolomanov et al., 2009)'
_computing_structure_refinement 'ShelXL (Sheldrick, 2015)'
_computing_structure_solution 'ShelXT (Sheldrick, 2015)'
_diffrn_ambient_environment N~2~
_diffrn_ambient_temperature 150.00(10)
_diffrn_detector 'CCD plate'
_diffrn_detector_area_resol_mean 8.1297
_diffrn_detector_type EosS2
_diffrn_measured_fraction_theta_full 0.998
_diffrn_measured_fraction_theta_max 0.925
_diffrn_measurement_details
;
List of Runs (angles in degrees, time in seconds):

  # Type    Start    End  Width  t~exp~   \w     \q     \k     \f   Frames
--------------------------------------------------------------------------
  1  \w     -1.00  83.00   1.00   12.67    --   15.42  57.00 -30.00   84
  2  \w    -11.00  83.00   1.00   12.67    --   15.42  77.00 150.00   94
  3  \w     -1.00  83.00   1.00   12.67    --   15.42  57.00  60.00   84
  4  \w    -14.00  87.00   1.00   12.67    --   15.42  19.00 -90.00  101
  5  \w     35.00  88.00   1.00   12.67    --   15.42 178.00  60.00   53
  6  \w     35.00  88.00   1.00   12.67    --   15.42 178.00  30.00   53
  7  \w     34.00  88.00   1.00   12.67    --   15.42-178.00-150.00   54
  8  \w     35.00  88.00   1.00   12.67    --   15.42 178.00 -60.00   53
  9  \w    -84.00 -36.00   1.00   12.67    --  -16.59 149.00  -8.00   48
 10  \w    -69.00 -22.00   1.00   12.67    --  -16.59 124.00-172.00   47
 11  \w    -20.00  54.00   1.00   12.67    --   15.42 -99.00 150.00   74
 12  \w    -43.00   8.00   1.00   12.67    --  -16.59  77.00 -90.00   51
;
_diffrn_measurement_device 'four-circle diffractometer'
_diffrn_measurement_device_type 'SuperNova, Dual, Cu at home/near, EosS2'
_diffrn_measurement_method '\w scans'
_diffrn_orient_matrix_type 'CrysAlisPro convention (1999,Acta A55,543-557)'
_diffrn_orient_matrix_UB_11 0.0388538000
_diffrn_orient_matrix_UB_12 0.0617582000
_diffrn_orient_matrix_UB_13 -0.0280749000
_diffrn_orient_matrix_UB_21 0.0424620000
_diffrn_orient_matrix_UB_22 -0.0392818000
_diffrn_orient_matrix_UB_23 -0.0522350000
_diffrn_orient_matrix_UB_31 -0.1152462000
_diffrn_orient_matrix_UB_32 0.0063562000
_diffrn_orient_matrix_UB_33 -0.0495137000
_diffrn_radiation_monochromator mirror
_diffrn_radiation_probe x-ray
_diffrn_radiation_type MoK\a
_diffrn_radiation_wavelength 0.71073
_diffrn_reflns_av_R_equivalents 0.0306
_diffrn_reflns_av_unetI/netI 0.0327
_diffrn_reflns_Laue_measured_fraction_full 0.998
_diffrn_reflns_Laue_measured_fraction_max 0.925
_diffrn_reflns_limit_h_max 7
_diffrn_reflns_limit_h_min -7
_diffrn_reflns_limit_k_max 13
_diffrn_reflns_limit_k_min -13
_diffrn_reflns_limit_l_max 12
_diffrn_reflns_limit_l_min -12
_diffrn_reflns_number 8874
_diffrn_reflns_point_group_measured_fraction_full 0.998
_diffrn_reflns_point_group_measured_fraction_max 0.894
_diffrn_reflns_theta_full 25.242
_diffrn_reflns_theta_max 29.239
_diffrn_reflns_theta_min 3.700
_diffrn_source 'micro-focus sealed X-ray tube'
_diffrn_source_type 'SuperNova (Mo) X-ray Source'
_exptl_absorpt_coefficient_mu 0.133
_exptl_absorpt_correction_T_max 1.00000
_exptl_absorpt_correction_T_min 0.95510
_exptl_absorpt_correction_type multi-scan
_exptl_absorpt_process_details
;
CrysAlisPro 1.171.39.46e (Rigaku Oxford Diffraction, 2018)
Empirical absorption correction using spherical harmonics,
 implemented in SCALE3 ABSPACK scaling algorithm.
;
_exptl_crystal_colour colourless
_exptl_crystal_colour_primary colourless
_exptl_crystal_density_diffrn 1.639
_exptl_crystal_description plate
_exptl_crystal_F_000 256
_exptl_crystal_size_max 0.253
_exptl_crystal_size_mid 0.162
_exptl_crystal_size_min 0.074
_refine_diff_density_max 0.223
_refine_diff_density_min -0.230
_refine_diff_density_rms 0.045
_refine_ls_abs_structure_details
;
 Flack x determined using 976 quotients [(I+)-(I-)]/[(I+)+(I-)]
 (Parsons, Flack and Wagner, Acta Cryst. B69 (2013) 249-259).
;
_refine_ls_abs_structure_Flack -0.3(5)
_refine_ls_extinction_method none
_refine_ls_goodness_of_fit_ref 1.072
_refine_ls_hydrogen_treatment constr
_refine_ls_matrix_type full
_refine_ls_number_parameters 163
_refine_ls_number_reflns 2450
_refine_ls_number_restraints 1
_refine_ls_restrained_S_all 1.072
_refine_ls_R_factor_all 0.0373
_refine_ls_R_factor_gt 0.0347
_refine_ls_shift/su_max 0.000
_refine_ls_shift/su_mean 0.000
_refine_ls_structure_factor_coef Fsqd
_refine_ls_weighting_details 'w=1/[\s^2^(Fo^2^)+(0.0363P)^2^+0.0835P] where P=(Fo^2^+2Fc^2^)/3'
_refine_ls_weighting_scheme calc
_refine_ls_wR_factor_gt 0.0765
_refine_ls_wR_factor_ref 0.0778
_reflns_Friedel_coverage 0.831
_reflns_Friedel_fraction_full 0.999
_reflns_Friedel_fraction_max 0.859
_reflns_number_gt 2314
_reflns_number_total 2450
_reflns_threshold_expression 'I > 2\s(I)'
_cod_data_source_file ao0c01331_si_007.cif
_cod_data_source_block xl-2-25scaled
_cod_depositor_comments 'Adding full bibliography for 4517747--4517755.cif.'
_cod_database_code 4517750
_shelx_shelxl_version_number 2016/6
_chemical_oxdiff_formula C11H8N2O5
_shelx_space_group_comment
;
The symmetry employed for this shelxl refinement is uniquely defined
by the following loop, which should always be used as a source of
symmetry information in preference to the above space-group names.
They are only intended as comments.
;
_reflns_odcompleteness_completeness 99.73
_reflns_odcompleteness_iscentric 1
_reflns_odcompleteness_theta 26.32
_olex2_refinement_description
;
1. Fixed Uiso
 At 1.2 times of:
  All C(H) groups, All C(H,H) groups
2.a Ternary CH refined with riding coordinates:
 C4(H4), C6(H6)
2.b Secondary CH2 refined with riding coordinates:
 C5(H5A,H5B)
2.c Aromatic/amide H refined with riding coordinates:
 C3(H3), C9(H9), C10(H10), C11(H11)
;
_ins_header
;
TITL XL-2-27scaled in P2(1) 
REM P2(1) (#4 in standard setting)
CELL 0.71073   5.672408   9.655618   9.459084  90.0000 103.9103  90.0000
ZERR    2.00   0.000195   0.000326   0.000358   0.0000   0.0037   0.0000
LATT -1
SYMM -x, y+1/2,-z 
SFAC C H N O
UNIT 22.00 16.00 4.00 10.00
TREF
HKLF 4
END
;
_olex2_date_sample_completion 2019-02-22
_olex2_date_sample_data_collection 2019-02-18
_olex2_date_sample_submission 2019-02-20
_olex2_exptl_crystal_mounting_method 'The crystal was mounted on a MITIGEN holder with oil'
_olex2_submission_special_instructions 'No special instructions were received'
_oxdiff_exptl_absorpt_empirical_details
;
Empirical correction (ABSPACK) includes:
- Absorption correction using spherical harmonics
- Frame scaling
;
_oxdiff_exptl_absorpt_empirical_full_max 1.120
_oxdiff_exptl_absorpt_empirical_full_min 0.882

loop_
_space_group_symop_operation_xyz
'x, y, z'
'-x, y+1/2, -z'

loop_
_atom_site_label
_atom_site_type_symbol
_atom_site_fract_x
_atom_site_fract_y
_atom_site_fract_z
_atom_site_U_iso_or_equiv
_atom_site_adp_type
_atom_site_occupancy
_atom_site_site_symmetry_order
_atom_site_calc_flag
_atom_site_refinement_flags_posn
_atom_site_refinement_flags_adp
_atom_site_refinement_flags_occupancy
_atom_site_disorder_assembly
_atom_site_disorder_group
O1 O 0.3636(3) 0.70087(17) 0.62307(18) 0.0216(4) Uani 1 1 d . . . . .
O2 O -0.0330(3) 0.54073(18) 0.33687(17) 0.0207(4) Uani 1 1 d . . . . .
O3 O 0.2477(3) 0.43274(18) 0.24554(17) 0.0223(4) Uani 1 1 d . . . . .
O4 O 0.7937(3) 0.52868(19) 0.63307(17) 0.0230(4) Uani 1 1 d . . . . .
O5 O 0.9525(3) 0.61141(19) 0.84749(19) 0.0262(4) Uani 1 1 d . . . . .
N1 N 0.2582(3) 0.3394(2) 0.7964(2) 0.0180(4) Uani 1 1 d . . . . .
N2 N 0.8041(3) 0.5390(2) 0.7634(2) 0.0178(4) Uani 1 1 d . . . . .
C1 C 0.2904(4) 0.6059(2) 0.5399(2) 0.0152(4) Uani 1 1 d . . . . .
C2 C 0.3053(4) 0.4578(2) 0.5841(2) 0.0146(4) Uani 1 1 d . . . . .
C3 C 0.2053(4) 0.3639(2) 0.4838(2) 0.0173(4) Uani 1 1 d . . . . .
H3 H 0.214010 0.270217 0.507329 0.021 Uiso 1 1 calc R . . . .
C4 C 0.0774(4) 0.4104(3) 0.3315(2) 0.0198(5) Uani 1 1 d . . . . .
H4 H -0.044053 0.341794 0.285259 0.024 Uiso 1 1 calc R . . . .
C5 C 0.3433(4) 0.5692(3) 0.2845(3) 0.0225(5) Uani 1 1 d . . . . .
H5A H 0.333905 0.625657 0.198439 0.027 Uiso 1 1 calc R . . . .
H5B H 0.511037 0.564859 0.339703 0.027 Uiso 1 1 calc R . . . .
C6 C 0.1782(4) 0.6278(2) 0.3783(3) 0.0182(5) Uani 1 1 d . . . . .
H6 H 0.138289 0.725327 0.356011 0.022 Uiso 1 1 calc R . . . .
C7 C 0.4070(4) 0.4179(2) 0.7391(2) 0.0144(4) Uani 1 1 d . . . . .
C8 C 0.6344(4) 0.4577(2) 0.8247(2) 0.0159(4) Uani 1 1 d . . . . .
C9 C 0.7085(4) 0.4185(3) 0.9698(2) 0.0208(5) Uani 1 1 d . . . . .
H9 H 0.858207 0.445877 1.027285 0.025 Uiso 1 1 calc R . . . .
C10 C 0.5522(4) 0.3375(3) 1.0258(2) 0.0234(5) Uani 1 1 d . . . . .
H10 H 0.594143 0.308486 1.122411 0.028 Uiso 1 1 calc R . . . .
C11 C 0.3321(4) 0.3006(2) 0.9353(3) 0.0210(5) Uani 1 1 d . . . . .
H11 H 0.228793 0.245027 0.973642 0.025 Uiso 1 1 calc R . . . .

loop_
_atom_site_aniso_label
_atom_site_aniso_U_11
_atom_site_aniso_U_22
_atom_site_aniso_U_33
_atom_site_aniso_U_23
_atom_site_aniso_U_13
_atom_site_aniso_U_12
O1 0.0239(8) 0.0181(8) 0.0222(8) -0.0022(7) 0.0044(7) -0.0003(6)
O2 0.0146(7) 0.0265(9) 0.0196(8) 0.0025(7) 0.0016(6) 0.0002(7)
O3 0.0269(9) 0.0262(9) 0.0151(8) -0.0013(7) 0.0077(7) -0.0001(7)
O4 0.0204(8) 0.0318(9) 0.0182(8) 0.0041(7) 0.0074(6) 0.0026(8)
O5 0.0215(8) 0.0272(9) 0.0296(10) -0.0059(8) 0.0058(7) -0.0077(7)
N1 0.0191(9) 0.0184(9) 0.0162(9) 0.0016(8) 0.0038(7) -0.0005(8)
N2 0.0143(8) 0.0198(9) 0.0190(10) 0.0013(8) 0.0036(7) 0.0026(8)
C1 0.0109(9) 0.0187(11) 0.0164(10) 0.0003(9) 0.0038(8) 0.0016(8)
C2 0.0119(10) 0.0191(11) 0.0131(10) 0.0018(9) 0.0036(8) 0.0017(8)
C3 0.0176(10) 0.0190(11) 0.0156(10) 0.0022(9) 0.0047(8) -0.0010(8)
C4 0.0210(11) 0.0227(11) 0.0131(10) -0.0006(9) -0.0010(9) -0.0028(9)
C5 0.0210(11) 0.0296(14) 0.0175(11) 0.0015(10) 0.0056(9) -0.0014(9)
C6 0.0167(11) 0.0198(11) 0.0166(11) 0.0038(9) 0.0014(8) 0.0017(8)
C7 0.0161(10) 0.0141(10) 0.0131(10) -0.0009(8) 0.0039(8) 0.0013(8)
C8 0.0153(10) 0.0177(11) 0.0153(10) -0.0005(8) 0.0049(9) 0.0022(8)
C9 0.0195(11) 0.0268(13) 0.0148(10) -0.0014(9) 0.0015(8) 0.0014(10)
C10 0.0249(12) 0.0335(14) 0.0120(10) 0.0046(10) 0.0046(9) 0.0023(10)
C11 0.0225(11) 0.0230(13) 0.0190(11) 0.0059(9) 0.0082(9) 0.0006(9)

loop_
_atom_type_symbol
_atom_type_description
_atom_type_scat_dispersion_real
_atom_type_scat_dispersion_imag
_atom_type_scat_source
C C 0.0033 0.0016 'International Tables Vol C Tables 4.2.6.8 and 6.1.1.4'
H H 0.0000 0.0000 'International Tables Vol C Tables 4.2.6.8 and 6.1.1.4'
N N 0.0061 0.0033 'International Tables Vol C Tables 4.2.6.8 and 6.1.1.4'
O O 0.0106 0.0060 'International Tables Vol C Tables 4.2.6.8 and 6.1.1.4'

loop_
_exptl_crystal_face_index_h
_exptl_crystal_face_index_k
_exptl_crystal_face_index_l
_exptl_crystal_face_perp_dist
3 -9 -10 0.0372
-3 9 10 0.0372
3 13 -3 0.0705
5 -7 7 0.0831
-6 -7 -2 0.0394
5 4 -11 0.0645
-8 -2 5 0.0443
7 -5 0 0.0922

loop_
_geom_angle_atom_site_label_1
_geom_angle_atom_site_label_2
_geom_angle_atom_site_label_3
_geom_angle
_geom_angle_site_symmetry_1
_geom_angle_site_symmetry_3
_geom_angle_publ_flag
C4 O2 C6 100.53(16) . . ?
C4 O3 C5 104.99(17) . . ?
C11 N1 C7 118.51(19) . . ?
O4 N2 O5 124.0(2) . . ?
O4 N2 C8 118.51(18) . . ?
O5 N2 C8 117.49(18) . . ?
O1 C1 C2 123.8(2) . . ?
O1 C1 C6 122.7(2) . . ?
C2 C1 C6 113.44(18) . . ?
C1 C2 C7 120.50(19) . . ?
C3 C2 C1 117.83(19) . . ?
C3 C2 C7 121.4(2) . . ?
C2 C3 H3 120.1 . . ?
C2 C3 C4 119.9(2) . . ?
C4 C3 H3 120.1 . . ?
O2 C4 O3 104.70(18) . . ?
O2 C4 C3 110.19(18) . . ?
O2 C4 H4 110.4 . . ?
O3 C4 C3 110.66(18) . . ?
O3 C4 H4 110.4 . . ?
C3 C4 H4 110.4 . . ?
O3 C5 H5A 111.0 . . ?
O3 C5 H5B 111.0 . . ?
O3 C5 C6 103.82(18) . . ?
H5A C5 H5B 109.0 . . ?
C6 C5 H5A 111.0 . . ?
C6 C5 H5B 111.0 . . ?
O2 C6 C1 108.20(18) . . ?
O2 C6 C5 102.13(18) . . ?
O2 C6 H6 111.6 . . ?
C1 C6 C5 111.20(18) . . ?
C1 C6 H6 111.6 . . ?
C5 C6 H6 111.6 . . ?
N1 C7 C2 114.27(18) . . ?
N1 C7 C8 120.18(19) . . ?
C8 C7 C2 125.54(19) . . ?
C7 C8 N2 121.29(19) . . ?
C9 C8 N2 117.77(19) . . ?
C9 C8 C7 120.9(2) . . ?
C8 C9 H9 121.2 . . ?
C10 C9 C8 117.7(2) . . ?
C10 C9 H9 121.2 . . ?
C9 C10 H10 120.8 . . ?
C9 C10 C11 118.5(2) . . ?
C11 C10 H10 120.8 . . ?
N1 C11 C10 124.2(2) . . ?
N1 C11 H11 117.9 . . ?
C10 C11 H11 117.9 . . ?

loop_
_geom_bond_atom_site_label_1
_geom_bond_atom_site_label_2
_geom_bond_distance
_geom_bond_site_symmetry_2
_geom_bond_publ_flag
O1 C1 1.215(3) . ?
O2 C4 1.412(3) . ?
O2 C6 1.439(3) . ?
O3 C4 1.421(3) . ?
O3 C5 1.439(3) . ?
O4 N2 1.224(2) . ?
O5 N2 1.228(3) . ?
N1 C7 1.342(3) . ?
N1 C11 1.333(3) . ?
N2 C8 1.466(3) . ?
C1 C2 1.487(3) . ?
C1 C6 1.522(3) . ?
C2 C3 1.336(3) . ?
C2 C7 1.491(3) . ?
C3 H3 0.9300 . ?
C3 C4 1.517(3) . ?
C4 H4 0.9800 . ?
C5 H5A 0.9700 . ?
C5 H5B 0.9700 . ?
C5 C6 1.544(3) . ?
C6 H6 0.9800 . ?
C7 C8 1.402(3) . ?
C8 C9 1.388(3) . ?
C9 H9 0.9300 . ?
C9 C10 1.380(3) . ?
C10 H10 0.9300 . ?
C10 C11 1.380(3) . ?
C11 H11 0.9300 . ?

loop_
_exptl_oxdiff_crystal_face_indexfrac_h
_exptl_oxdiff_crystal_face_indexfrac_k
_exptl_oxdiff_crystal_face_indexfrac_l
_exptl_oxdiff_crystal_face_x
_exptl_oxdiff_crystal_face_y
_exptl_oxdiff_crystal_face_z
2.5025 -8.6659 -9.9914 -0.1575 0.9686 0.1512
-2.5025 8.6659 9.9914 0.1575 -0.9686 -0.1512
2.9966 12.9417 -2.7307 0.9923 -0.2385 -0.1279
4.5206 -6.9110 6.7329 -0.4402 0.1117 -0.8983
-6.3284 -6.8201 -2.3580 -0.6009 0.1224 0.8027
4.7797 4.0080 -11.4078 0.7535 0.6414 0.0395
-7.9825 -2.1129 4.7890 -0.5751 -0.5061 0.6694
7.2701 -4.7731 0.3719 -0.0227 0.4768 -0.8866
